data_7705602
loop_
_publ_author_name
'Parisi, Emmanuele'
'Capasso, Domenica'
'Capobianco, Amedeo'
'Peluso, Andrea'
'Di Gaetano, Sonia'
'Fusco, Sandra'
'Manfredi, Carla'
'Mozzillo, Rosaria'
'Pinto, Gabriella'
'Centore, Roberto'

_publ_section_title
;
 Tautomeric and conformational switching in a new versatile N-rich
 heterocyclic ligand.
;
_journal_issue 41
_journal_name_full 'Dalton transactions (Cambridge, England : 2003)'
_journal_page_first 14452
_journal_page_last 14462
_journal_paper_doi 10.1039/d0dt02572k
_journal_volume 49
_journal_year 2020
_chemical_formula_moiety '(C8 H8 N7)+, (Cl)-'
_chemical_formula_sum 'C8 H8 Cl N7'
_chemical_formula_weight 237.66
_chemical_name_systematic
'4-Methyl-7-(2-pyrazinyl)-2<i>H</i>-3<i>H</i>[1,2,4]triazolo[3,2-<i>c</i>][1,2,4]-triazolium chloride'
_space_group_crystal_system monoclinic
_space_group_IT_number 14
_space_group_name_Hall '-P 2ybc'
_space_group_name_H-M_alt 'P 1 21/c 1'
_atom_sites_solution_hydrogens mixed
_atom_sites_solution_primary direct
_atom_sites_solution_secondary difmap
_audit_creation_method SHELXL-2016/6
_audit_update_record
;
2020-07-15 deposited with the CCDC.	2020-10-06 downloaded from the CCDC.
;
_cell_angle_alpha 90
_cell_angle_beta 107.96(2)
_cell_angle_gamma 90
_cell_formula_units_Z 4
_cell_length_a 5.290(2)
_cell_length_b 16.438(4)
_cell_length_c 12.291(4)
_cell_measurement_reflns_used 185
_cell_measurement_temperature 293(2)
_cell_measurement_theta_max 22.461
_cell_measurement_theta_min 4.427
_cell_volume 1016.7(6)
_computing_cell_refinement
;
Dirax/lsq (Duisenberg <i>et al.</i>, 2000)
;
_computing_data_collection '<i>Collect</i> (Nonius, 1999)'
_computing_data_reduction
;
EvalCCD (Duisenberg <i>et al.</i>, 2003)
;
_computing_molecular_graphics
;
Ortep-3 for Windows (Farrugia, 2012) and 
Mercury (Macrae <i>et al.</i>, 2006)
;
_computing_publication_material 'WinGX (Farrugia, 2012)'
_computing_structure_refinement 'SHELXL-2016/6 (Sheldrick, 2015)'
_computing_structure_solution
;
SIR97 (Altomare <i>et al.</i>, 1999)
;
_diffrn_ambient_temperature 293(2)
_diffrn_detector 'CCD plate'
_diffrn_detector_area_resol_mean 9
_diffrn_detector_type
;
Bruker-Nonius 95mm CCD camera on \k-goniostat
;
_diffrn_measured_fraction_theta_full 0.997
_diffrn_measured_fraction_theta_max 0.991
_diffrn_measurement_device 'four-circle diffractometer'
_diffrn_measurement_device_type 'Bruker-Nonius KappaCCD'
_diffrn_measurement_method
;
CCD rotation images, thick slices
;
_diffrn_radiation_monochromator graphite
_diffrn_radiation_probe x-ray
_diffrn_radiation_source 'normal-focus sealed tube'
_diffrn_radiation_type MoK\a
_diffrn_radiation_wavelength 0.71073
_diffrn_reflns_av_R_equivalents 0.0739
_diffrn_reflns_av_unetI/netI 0.0688
_diffrn_reflns_Laue_measured_fraction_full 0.997
_diffrn_reflns_Laue_measured_fraction_max 0.991
_diffrn_reflns_limit_h_max 6
_diffrn_reflns_limit_h_min -5
_diffrn_reflns_limit_k_max 21
_diffrn_reflns_limit_k_min -20
_diffrn_reflns_limit_l_max 15
_diffrn_reflns_limit_l_min -15
_diffrn_reflns_number 10090
_diffrn_reflns_point_group_measured_fraction_full 0.997
_diffrn_reflns_point_group_measured_fraction_max 0.991
_diffrn_reflns_theta_full 25.242
_diffrn_reflns_theta_max 27.490
_diffrn_reflns_theta_min 3.030
_exptl_absorpt_coefficient_mu 0.359
_exptl_absorpt_correction_T_max 0.976
_exptl_absorpt_correction_T_min 0.855
_exptl_absorpt_correction_type multi-scan
_exptl_absorpt_process_details
;
 <i>SADABS</i> (Bruker, 2001)
;
_exptl_crystal_colour colourless
_exptl_crystal_density_diffrn 1.553
_exptl_crystal_description plate
_exptl_crystal_F_000 488
_exptl_crystal_recrystallization_method
'Slow cooling to room temperature of a solution containing water and few drops of HCl 1M.'
_exptl_crystal_size_max 0.400
_exptl_crystal_size_mid 0.150
_exptl_crystal_size_min 0.020
_refine_diff_density_max 0.258
_refine_diff_density_min -0.318
_refine_diff_density_rms 0.068
_refine_ls_extinction_method none
_refine_ls_goodness_of_fit_ref 1.022
_refine_ls_hydrogen_treatment mixed
_refine_ls_matrix_type full
_refine_ls_number_parameters 152
_refine_ls_number_reflns 2313
_refine_ls_number_restraints 0
_refine_ls_restrained_S_all 1.022
_refine_ls_R_factor_all 0.0997
_refine_ls_R_factor_gt 0.0485
_refine_ls_shift/su_max 0.000
_refine_ls_shift/su_mean 0.000
_refine_ls_structure_factor_coef Fsqd
_refine_ls_weighting_details 'w=1/[\s^2^(Fo^2^)+(0.0303P)^2^+0.5709P] where P=(Fo^2^+2Fc^2^)/3'
_refine_ls_weighting_scheme calc
_refine_ls_wR_factor_gt 0.0862
_refine_ls_wR_factor_ref 0.1022
_reflns_Friedel_coverage 0.000
_reflns_number_gt 1472
_reflns_number_total 2313
_reflns_threshold_expression 'I > 2\s(I)'
_cod_data_source_file d0dt02572k2.cif
_cod_data_source_block shelx_CCDC5
_cod_depositor_comments 'Adding full bibliography for 7705597--7705603.cif.'
_cod_original_sg_symbol_H-M 'P 21/c'
_cod_database_code 7705602
_shelx_shelxl_version_number 2016/6
_shelx_space_group_comment
;
The symmetry employed for this shelxl refinement is uniquely defined
by the following loop, which should always be used as a source of
symmetry information in preference to the above space-group names.
They are only intended as comments.
;
_shelx_estimated_absorpt_t_min 0.870
_shelx_estimated_absorpt_t_max 0.993

loop_
_space_group_symop_operation_xyz
'x, y, z'
'-x, y+1/2, -z+1/2'
'-x, -y, -z'
'x, -y-1/2, z-1/2'

loop_
_atom_site_label
_atom_site_type_symbol
_atom_site_fract_x
_atom_site_fract_y
_atom_site_fract_z
_atom_site_U_iso_or_equiv
_atom_site_adp_type
_atom_site_occupancy
_atom_site_site_symmetry_order
_atom_site_calc_flag
_atom_site_refinement_flags_posn
_atom_site_refinement_flags_adp
_atom_site_refinement_flags_occupancy
_atom_site_disorder_assembly
_atom_site_disorder_group
C1 C 0.5630(5) 0.13084(14) 0.44535(19) 0.0253(5) Uani 1 1 d . . . . .
C2 C 0.5685(5) 0.20215(15) 0.5069(2) 0.0315(6) Uani 1 1 d . . . . .
H2 H 0.418164 0.235040 0.488640 0.038 Uiso 1 1 calc R U . . .
C3 C 0.9893(6) 0.17432(16) 0.6127(2) 0.0364(6) Uani 1 1 d . . . . .
H3 H 1.144672 0.188380 0.669707 0.044 Uiso 1 1 calc R U . . .
C4 C 0.9831(5) 0.10245(16) 0.5544(2) 0.0358(6) Uani 1 1 d . . . . .
H4 H 1.131770 0.068840 0.574655 0.043 Uiso 1 1 calc R U . . .
C5 C 0.3271(5) 0.11042(14) 0.35090(18) 0.0271(5) Uani 1 1 d . . . . .
C6 C 0.0371(5) 0.04507(15) 0.21314(19) 0.0301(6) Uani 1 1 d . . . . .
C7 C 0.2127(5) -0.07070(15) 0.1978(2) 0.0313(6) Uani 1 1 d . . . . .
C8 C 0.2474(6) -0.15109(16) 0.1498(2) 0.0429(7) Uani 1 1 d . . . . .
H8A H 0.389430 -0.179975 0.203674 0.064 Uiso 1 1 calc R U . . .
H8B H 0.289280 -0.143613 0.079827 0.064 Uiso 1 1 calc R U . . .
H8C H 0.085863 -0.181799 0.134827 0.064 Uiso 1 1 calc R U . . .
N1 N 0.1272(5) 0.16008(13) 0.30833(17) 0.0360(5) Uani 1 1 d . . . . .
N2 N -0.0561(5) 0.11819(14) 0.22271(18) 0.0380(6) Uani 1 1 d . . . . .
H2N H -0.211(6) 0.1385(17) 0.178(2) 0.046 Uiso 1 1 d . U . . .
N3 N -0.0109(5) -0.02366(13) 0.15258(17) 0.0326(5) Uani 1 1 d . . . . .
H3N H -0.148(6) -0.0372(16) 0.091(2) 0.039 Uiso 1 1 d . U . . .
N4 N 0.3927(4) -0.03630(11) 0.28386(16) 0.0301(5) Uani 1 1 d . . . . .
N5 N 0.2742(4) 0.03750(11) 0.29255(15) 0.0260(5) Uani 1 1 d . . . . .
N6 N 0.7675(4) 0.07966(12) 0.46890(16) 0.0317(5) Uani 1 1 d . . . . .
N7 N 0.7822(5) 0.22455(12) 0.59075(18) 0.0360(5) Uani 1 1 d . . . . .
Cl1 Cl -0.61223(14) 0.10317(4) 0.05792(5) 0.0414(2) Uani 1 1 d . . . . .

loop_
_atom_site_aniso_label
_atom_site_aniso_U_11
_atom_site_aniso_U_22
_atom_site_aniso_U_33
_atom_site_aniso_U_23
_atom_site_aniso_U_13
_atom_site_aniso_U_12
C1 0.0265(14) 0.0227(11) 0.0243(11) 0.0012(9) 0.0041(10) -0.0007(10)
C2 0.0309(15) 0.0273(13) 0.0304(12) -0.0007(10) 0.0007(11) 0.0021(11)
C3 0.0292(16) 0.0403(15) 0.0304(13) -0.0048(11) -0.0045(11) -0.0070(12)
C4 0.0274(15) 0.0393(15) 0.0339(13) -0.0014(12) -0.0005(11) 0.0041(13)
C5 0.0289(14) 0.0246(12) 0.0234(11) 0.0011(10) 0.0018(10) 0.0019(11)
C6 0.0248(14) 0.0367(14) 0.0236(12) 0.0023(10) -0.0003(10) -0.0021(12)
C7 0.0349(16) 0.0301(13) 0.0264(12) 0.0006(10) 0.0061(11) -0.0061(12)
C8 0.052(2) 0.0350(15) 0.0359(14) -0.0089(12) 0.0051(13) -0.0048(14)
N1 0.0335(14) 0.0353(12) 0.0306(11) -0.0034(9) -0.0026(10) 0.0068(10)
N2 0.0297(14) 0.0424(14) 0.0308(12) -0.0018(10) -0.0070(10) 0.0084(11)
N3 0.0297(13) 0.0360(12) 0.0248(10) -0.0037(9) -0.0021(9) -0.0081(10)
N4 0.0346(13) 0.0235(10) 0.0275(10) -0.0011(8) 0.0026(9) 0.0007(10)
N5 0.0264(12) 0.0238(10) 0.0220(9) -0.0013(8) -0.0008(9) -0.0004(9)
N6 0.0273(12) 0.0330(11) 0.0282(11) -0.0025(9) -0.0011(9) 0.0036(10)
N7 0.0351(14) 0.0285(12) 0.0368(12) -0.0056(9) -0.0001(10) -0.0019(10)
Cl1 0.0358(4) 0.0464(4) 0.0329(3) 0.0018(3) -0.0028(3) -0.0156(3)

loop_
_atom_type_symbol
_atom_type_description
_atom_type_scat_dispersion_real
_atom_type_scat_dispersion_imag
_atom_type_scat_source
C C 0.0033 0.0016 'International Tables Vol C Tables 4.2.6.8 and 6.1.1.4'
H H 0.0000 0.0000 'International Tables Vol C Tables 4.2.6.8 and 6.1.1.4'
N N 0.0061 0.0033 'International Tables Vol C Tables 4.2.6.8 and 6.1.1.4'
Cl Cl 0.1484 0.1585 'International Tables Vol C Tables 4.2.6.8 and 6.1.1.4'

loop_
_geom_angle_atom_site_label_1
_geom_angle_atom_site_label_2
_geom_angle_atom_site_label_3
_geom_angle
_geom_angle_site_symmetry_1
_geom_angle_site_symmetry_3
_geom_angle_publ_flag
N6 C1 C2 122.4(2) . . ?
N6 C1 C5 117.8(2) . . ?
C2 C1 C5 119.8(2) . . ?
N7 C2 C1 121.8(2) . . ?
N7 C2 H2 119.1 . . ?
C1 C2 H2 119.1 . . ?
N7 C3 C4 122.7(2) . . ?
N7 C3 H3 118.6 . . ?
C4 C3 H3 118.6 . . ?
N6 C4 C3 121.6(2) . . ?
N6 C4 H4 119.2 . . ?
C3 C4 H4 119.2 . . ?
N1 C5 N5 108.9(2) . . ?
N1 C5 C1 124.2(2) . . ?
N5 C5 C1 126.9(2) . . ?
N2 C6 N3 144.1(2) . . ?
N2 C6 N5 108.2(2) . . ?
N3 C6 N5 107.6(2) . . ?
N4 C7 N3 113.7(2) . . ?
N4 C7 C8 123.8(3) . . ?
N3 C7 C8 122.4(2) . . ?
C7 C8 H8A 109.5 . . ?
C7 C8 H8B 109.5 . . ?
H8A C8 H8B 109.5 . . ?
C7 C8 H8C 109.5 . . ?
H8A C8 H8C 109.5 . . ?
H8B C8 H8C 109.5 . . ?
C5 N1 N2 106.6(2) . . ?
C6 N2 N1 109.3(2) . . ?
C6 N2 H2N 125.3(18) . . ?
N1 N2 H2N 125.3(18) . . ?
C6 N3 C7 105.0(2) . . ?
C6 N3 H3N 130.0(17) . . ?
C7 N3 H3N 124.8(17) . . ?
C7 N4 N5 101.9(2) . . ?
C6 N5 C5 107.0(2) . . ?
C6 N5 N4 111.75(19) . . ?
C5 N5 N4 141.0(2) . . ?
C1 N6 C4 115.5(2) . . ?
C2 N7 C3 115.9(2) . . ?

loop_
_geom_bond_atom_site_label_1
_geom_bond_atom_site_label_2
_geom_bond_distance
_geom_bond_site_symmetry_2
_geom_bond_publ_flag
C1 N6 1.330(3) . ?
C1 C2 1.390(3) . ?
C1 C5 1.457(3) . ?
C2 N7 1.326(3) . ?
C2 H2 0.9300 . ?
C3 N7 1.332(3) . ?
C3 C4 1.377(4) . ?
C3 H3 0.9300 . ?
C4 N6 1.344(3) . ?
C4 H4 0.9300 . ?
C5 N1 1.310(3) . ?
C5 N5 1.380(3) . ?
C6 N2 1.318(3) . ?
C6 N3 1.334(3) . ?
C6 N5 1.337(3) . ?
C7 N4 1.313(3) . ?
C7 N3 1.379(3) . ?
C7 C8 1.481(4) . ?
C8 H8A 0.9600 . ?
C8 H8B 0.9600 . ?
C8 H8C 0.9600 . ?
N1 N2 1.376(3) . ?
N2 H2N 0.90(3) . ?
N3 H3N 0.90(3) . ?
N4 N5 1.385(3) . ?

loop_
_geom_hbond_atom_site_label_D
_geom_hbond_atom_site_label_H
_geom_hbond_atom_site_label_A
_geom_hbond_distance_DH
_geom_hbond_distance_HA
_geom_hbond_distance_DA
_geom_hbond_angle_DHA
_geom_hbond_site_symmetry_A
C2 H2 Cl1 0.93 2.81 3.452(3) 127.0 4_666
C4 H4 N4 0.93 2.63 3.462(4) 148.6 3_756
C4 H4 N6 0.93 2.59 3.319(3) 135.7 3_756
C8 H8B Cl1 0.96 2.83 3.729(3) 156.2 3
N2 H2N N7 0.90(3) 2.49(3) 3.031(3) 119(2) 4_465
N2 H2N Cl1 0.90(3) 2.25(3) 3.024(3) 143(2) .
N3 H3N Cl1 0.90(3) 2.17(3) 3.032(2) 160(2) 3_455

loop_
_geom_torsion_atom_site_label_1
_geom_torsion_atom_site_label_2
_geom_torsion_atom_site_label_3
_geom_torsion_atom_site_label_4
_geom_torsion
_geom_torsion_site_symmetry_1
_geom_torsion_site_symmetry_2
_geom_torsion_site_symmetry_3
_geom_torsion_site_symmetry_4
_geom_torsion_publ_flag
N6 C1 C2 N7 2.1(4) . . . . ?
C5 C1 C2 N7 -177.6(2) . . . . ?
N7 C3 C4 N6 1.9(4) . . . . ?
N6 C1 C5 N1 -170.1(2) . . . . ?
C2 C1 C5 N1 9.5(4) . . . . ?
N6 C1 C5 N5 10.4(4) . . . . ?
C2 C1 C5 N5 -169.9(2) . . . . ?
N5 C5 N1 N2 0.6(3) . . . . ?
C1 C5 N1 N2 -179.0(2) . . . . ?
N3 C6 N2 N1 -175.7(3) . . . . ?
N5 C6 N2 N1 1.6(3) . . . . ?
C5 N1 N2 C6 -1.3(3) . . . . ?
N2 C6 N3 C7 175.4(4) . . . . ?
N5 C6 N3 C7 -1.9(3) . . . . ?
N4 C7 N3 C6 1.5(3) . . . . ?
C8 C7 N3 C6 -176.4(2) . . . . ?
N3 C7 N4 N5 -0.4(3) . . . . ?
C8 C7 N4 N5 177.4(2) . . . . ?
N2 C6 N5 C5 -1.2(3) . . . . ?
N3 C6 N5 C5 177.1(2) . . . . ?
N2 C6 N5 N4 -176.5(2) . . . . ?
N3 C6 N5 N4 1.8(3) . . . . ?
N1 C5 N5 C6 0.4(3) . . . . ?
C1 C5 N5 C6 179.9(2) . . . . ?
N1 C5 N5 N4 173.5(3) . . . . ?
C1 C5 N5 N4 -7.0(5) . . . . ?
C7 N4 N5 C6 -0.8(3) . . . . ?
C7 N4 N5 C5 -173.8(3) . . . . ?
C2 C1 N6 C4 -1.7(3) . . . . ?
C5 C1 N6 C4 178.0(2) . . . . ?
C3 C4 N6 C1 -0.2(4) . . . . ?
C1 C2 N7 C3 -0.4(4) . . . . ?
C4 C3 N7 C2 -1.5(4) . . . . ?
